data_7235591
loop_
_publ_author_name
'Heaviside, Elizabeth A.'
'Moloney, Mark G.'
'Thompson, Amber L.'

_publ_section_title
;
 Diastereoselective intramolecular aldol ring closures of threonine
 derivatives leading to densely functionalised pyroglutamates related to
 oxazolomycin
;
_journal_issue 31
_journal_name_full 'RSC Adv.'
_journal_page_first 16233
_journal_paper_doi 10.1039/C4RA01967A
_journal_volume 4
_journal_year 2014
_chemical_absolute_configuration ad
_chemical_formula_moiety 'C21 H29 N1 O5 S1'
_chemical_formula_sum 'C21 H29 N O5 S'
_chemical_formula_weight 407.53
_chemical_melting_point ?
_space_group_IT_number 19
_space_group_name_Hall 'P 2ac 2ab'
_space_group_name_H-M_alt 'P 21 21 21'
_symmetry_cell_setting orthorhombic
_symmetry_space_group_name_Hall 'P 2ac 2ab'
_symmetry_space_group_name_H-M 'P 21 21 21'
_atom_sites_solution_hydrogens difmap
_atom_sites_solution_primary direct
_audit_creation_date 11-09-05
_audit_creation_method CRYSTALS_ver_14.23
_cell_angle_alpha 90
_cell_angle_beta 90
_cell_angle_gamma 90
_cell_formula_units_Z 4
_cell_length_a 9.0903(1)
_cell_length_b 9.5673(1)
_cell_length_c 24.6946(1)
_cell_measurement_reflns_used 36783
_cell_measurement_temperature 150
_cell_measurement_theta_max 77
_cell_measurement_theta_min 4
_cell_volume 2147.68(3)
_computing_cell_refinement 'CrysAlis, (Oxford Diffraction, 2002)'
_computing_data_collection 'SuperNova, (Oxford Diffraction, 2010)'
_computing_data_reduction 'CrysAlis, (Oxford Diffraction, 2002)'
_computing_molecular_graphics 'CAMERON (Watkin et al., 1996)'
_computing_publication_material 'CRYSTALS (Betteridge et al., 2003)'
_computing_structure_refinement 'CRYSTALS (Betteridge et al., 2003)'
_computing_structure_solution 'SIR92 (Altomare et al., 1994)'
_diffrn_ambient_temperature 150
_diffrn_measured_fraction_theta_full 0.999
_diffrn_measured_fraction_theta_max 0.999
_diffrn_measurement_device Area
_diffrn_measurement_device_type 'Oxford Diffraction SuperNova'
_diffrn_measurement_method \w
_diffrn_radiation_monochromator graphite
_diffrn_radiation_type 'Cu K\a'
_diffrn_radiation_wavelength 1.54180
_diffrn_reflns_av_R_equivalents 0.028
_diffrn_reflns_limit_h_max 11
_diffrn_reflns_limit_h_min -11
_diffrn_reflns_limit_k_max 12
_diffrn_reflns_limit_k_min -11
_diffrn_reflns_limit_l_max 31
_diffrn_reflns_limit_l_min -31
_diffrn_reflns_number 53357
_diffrn_reflns_theta_full 76.913
_diffrn_reflns_theta_max 76.913
_diffrn_reflns_theta_min 3.580
_diffrn_standards_number 0
_exptl_absorpt_coefficient_mu 1.596
_exptl_absorpt_correction_T_max 0.91
_exptl_absorpt_correction_T_min 0.67
_exptl_absorpt_correction_type multi-scan
_exptl_absorpt_process_details 'CrysAlis, (Oxford Diffraction, 2002)'
_exptl_crystal_colour clear_pale_colourless
_exptl_crystal_density_diffrn 1.260
_exptl_crystal_density_meas ?
_exptl_crystal_density_method 'not measured'
_exptl_crystal_description block
_exptl_crystal_F_000 872
_exptl_crystal_size_max 0.220
_exptl_crystal_size_mid 0.110
_exptl_crystal_size_min 0.060
_refine_diff_density_max 0.16
_refine_diff_density_min -0.33
_refine_ls_abs_structure_details 'Flack (1983), 1931 Friedel-pairs'
_refine_ls_abs_structure_Flack -0.010(9)
_refine_ls_extinction_method None
_refine_ls_goodness_of_fit_ref 1.0124
_refine_ls_hydrogen_treatment constr
_refine_ls_matrix_type full
_refine_ls_number_parameters 254
_refine_ls_number_reflns 4530
_refine_ls_number_restraints 0
_refine_ls_R_factor_all 0.0214
_refine_ls_R_factor_gt 0.0212
_refine_ls_shift/su_max 0.0005475
_refine_ls_shift/su_mean 0.0000620
_refine_ls_structure_factor_coef Fsqd
_refine_ls_weighting_details
;
 Method= Modified Sheldrick 
 w=1/[\s^2^(F^2^) + ( 0.04P)^2^ + 0.24P] 
 ,where P=(max(Fo^2^,0) + 2Fc^2^)/3 
;
_refine_ls_weighting_scheme calc
_refine_ls_wR_factor_all 0.0577
_refine_ls_wR_factor_gt 0.0575
_refine_ls_wR_factor_ref 0.0577
_reflns_limit_h_max 11
_reflns_limit_h_min -11
_reflns_limit_k_max 12
_reflns_limit_k_min 0
_reflns_limit_l_max 31
_reflns_limit_l_min 0
_reflns_number_gt 4488
_reflns_number_total 4530
_reflns_threshold_expression I>2.0\s(I)
_oxford_diffrn_Wilson_B_factor 2.62
_oxford_diffrn_Wilson_scale 0.02
_oxford_refine_ls_r_factor_ref 0.0214
_oxford_refine_ls_scale 7.441
_oxford_reflns_number_all 4530
_oxford_reflns_threshold_expression_ref I>-3.0\s(I)
_oxford_structure_analysis_title 6345
_cod_data_source_file c4ra01967a2.cif
_cod_data_source_block 6345
_cod_depositor_comments
;
The following automatic conversions were performed:

data item '_chemical_melting_point' value 'not measured' was changed
to '?' -- the value is undefined or not given.

data item '_atom_sites_solution_primary' value 'Direct' was changed
to 'direct' in accordance with the
/home/saulius/struct/COD-crude-data/automatic-downloads/DataCite-retrospective/RSC/depositions/lib/dictionaries/cif_core.dic
dictionary named 'cif_core.dic' version 2.4.2 last updated on
2011-04-26.

data item '_symmetry_cell_setting' value 'Orthorhombic' was changed
to 'orthorhombic' in accordance with the
/home/saulius/struct/COD-crude-data/automatic-downloads/DataCite-retrospective/RSC/depositions/lib/dictionaries/cif_core.dic
dictionary named 'cif_core.dic' version 2.4.2 last updated on
2011-04-26.

data item '_exptl_crystal_density_meas' value 'not measured' was
changed to '?' -- the value is perceived as not measured.

Automatic conversion script
Id: cif_fix_values 6909 2019-04-08 15:41:33Z antanas 
;
_cod_original_sg_symbol_H-M 'P 21 21 21 '
_cod_original_formula_sum 'C21 H29 N1 O5 S1'
_cod_database_code 7235591

loop_
_symmetry_equiv_pos_as_xyz
x,y,z
x+1/2,-y+1/2,-z
-x,y+1/2,-z+1/2
-x+1/2,-y,z+1/2

loop_
_atom_site_label
_atom_site_type_symbol
_atom_site_fract_x
_atom_site_fract_y
_atom_site_fract_z
_atom_site_U_iso_or_equiv
_atom_site_occupancy
_atom_site_adp_type
_atom_site_refinement_flags_posn
S1 S 0.8266 0.9058 0.3370 0.0354 1.0000 Uani .
C2 C 0.6327 0.8781 0.3223 0.0305 1.0000 Uani .
C3 C 0.5729 0.7282 0.3240 0.0251 1.0000 Uani .
O4 O 0.4292 0.7278 0.3011 0.0284 1.0000 Uani .
C5 C 0.6656 0.6135 0.2958 0.0251 1.0000 Uani .
C6 C 0.6705 0.6149 0.2341 0.0306 1.0000 Uani .
C7 C 0.5888 0.4850 0.3181 0.0249 1.0000 Uani .
O8 O 0.5634 0.3743 0.2951 0.0305 1.0000 Uani .
N9 N 0.5433 0.5133 0.3697 0.0245 1.0000 Uani .
C10 C 0.5532 0.6628 0.3821 0.0250 1.0000 Uani .
C11 C 0.6838 0.6988 0.4188 0.0279 1.0000 Uani .
O12 O 0.7946 0.6085 0.4141 0.0325 1.0000 Uani .
C13 C 0.9254 0.6411 0.4450 0.0440 1.0000 Uani .
O14 O 0.6831 0.7986 0.4487 0.0372 1.0000 Uani .
C15 C 0.4082 0.6878 0.4150 0.0289 1.0000 Uani .
O16 O 0.3180 0.5689 0.4031 0.0311 1.0000 Uani .
C17 C 0.4085 0.4512 0.3913 0.0279 1.0000 Uani .
C18 C 0.4306 0.3502 0.4392 0.0357 1.0000 Uani .
C19 C 0.4877 0.4231 0.4899 0.0432 1.0000 Uani .
C20 C 0.5379 0.2366 0.4208 0.0456 1.0000 Uani .
C21 C 0.2805 0.2842 0.4510 0.0587 1.0000 Uani .
C22 C 0.3199 0.8204 0.4062 0.0363 1.0000 Uani .
C23 C 0.9090 0.8838 0.2722 0.0317 1.0000 Uani .
C24 C 0.8588 0.9543 0.2264 0.0334 1.0000 Uani .
C25 C 0.9305 0.9365 0.1773 0.0369 1.0000 Uani .
C26 C 1.0517 0.8497 0.1733 0.0410 1.0000 Uani .
C27 C 1.1021 0.7802 0.2188 0.0427 1.0000 Uani .
C28 C 1.0315 0.7970 0.2682 0.0372 1.0000 Uani .
H21 H 0.5780 0.9341 0.3483 0.0362 1.0000 Uiso R
H22 H 0.6117 0.9133 0.2871 0.0343 1.0000 Uiso R
H51 H 0.7646 0.6154 0.3106 0.0305 1.0000 Uiso R
H61 H 0.7179 0.5294 0.2216 0.0470 1.0000 Uiso R
H63 H 0.7266 0.6970 0.2213 0.0460 1.0000 Uiso R
H62 H 0.5709 0.6193 0.2181 0.0438 1.0000 Uiso R
H131 H 1.0026 0.5812 0.4321 0.0659 1.0000 Uiso R
H132 H 0.9049 0.6289 0.4830 0.0651 1.0000 Uiso R
H133 H 0.9551 0.7377 0.4392 0.0663 1.0000 Uiso R
H151 H 0.4379 0.6842 0.4538 0.0313 1.0000 Uiso R
H171 H 0.3642 0.3969 0.3628 0.0325 1.0000 Uiso R
H192 H 0.5007 0.3532 0.5192 0.0632 1.0000 Uiso R
H191 H 0.4149 0.4920 0.5020 0.0635 1.0000 Uiso R
H193 H 0.5831 0.4686 0.4839 0.0617 1.0000 Uiso R
H201 H 0.5427 0.1615 0.4493 0.0679 1.0000 Uiso R
H203 H 0.6368 0.2764 0.4167 0.0660 1.0000 Uiso R
H202 H 0.5112 0.1943 0.3862 0.0672 1.0000 Uiso R
H211 H 0.2868 0.2166 0.4798 0.0850 1.0000 Uiso R
H213 H 0.2111 0.3560 0.4612 0.0864 1.0000 Uiso R
H212 H 0.2373 0.2354 0.4199 0.0883 1.0000 Uiso R
H221 H 0.2352 0.8217 0.4315 0.0513 1.0000 Uiso R
H222 H 0.3840 0.9002 0.4150 0.0513 1.0000 Uiso R
H223 H 0.2824 0.8268 0.3690 0.0510 1.0000 Uiso R
H241 H 0.7713 1.0135 0.2290 0.0391 1.0000 Uiso R
H251 H 0.8940 0.9855 0.1459 0.0433 1.0000 Uiso R
H261 H 1.0971 0.8380 0.1390 0.0480 1.0000 Uiso R
H271 H 1.1882 0.7197 0.2157 0.0516 1.0000 Uiso R
H281 H 1.0688 0.7486 0.2997 0.0457 1.0000 Uiso R
H41 H 0.4296 0.7732 0.2727 0.0443 1.0000 Uiso R

loop_
_atom_site_aniso_label
_atom_site_aniso_U_11
_atom_site_aniso_U_22
_atom_site_aniso_U_33
_atom_site_aniso_U_23
_atom_site_aniso_U_13
_atom_site_aniso_U_12
S1 0.0394 0.0352 0.0316 -0.0025 -0.0035 -0.0102
C2 0.0343 0.0262 0.0310 -0.0010 0.0012 -0.0011
C3 0.0276 0.0264 0.0212 -0.0007 -0.0010 -0.0006
O4 0.0282 0.0340 0.0229 0.0045 -0.0027 -0.0008
C5 0.0283 0.0253 0.0216 -0.0018 0.0003 -0.0019
C6 0.0398 0.0304 0.0216 -0.0020 0.0034 -0.0037
C7 0.0270 0.0260 0.0217 -0.0007 -0.0026 0.0008
O8 0.0379 0.0279 0.0258 -0.0050 0.0003 -0.0028
N9 0.0282 0.0251 0.0202 -0.0006 -0.0007 -0.0009
C10 0.0291 0.0253 0.0206 -0.0022 -0.0010 0.0011
C11 0.0315 0.0316 0.0207 -0.0018 -0.0003 -0.0002
O12 0.0296 0.0418 0.0261 -0.0079 -0.0056 0.0042
C13 0.0320 0.0658 0.0341 -0.0137 -0.0101 0.0052
O14 0.0408 0.0392 0.0317 -0.0133 -0.0042 -0.0002
C15 0.0305 0.0334 0.0227 -0.0029 0.0001 0.0012
O16 0.0284 0.0356 0.0294 -0.0018 0.0010 0.0000
C17 0.0285 0.0312 0.0241 0.0011 -0.0010 -0.0018
C18 0.0394 0.0390 0.0288 0.0091 0.0013 -0.0025
C19 0.0556 0.0483 0.0258 0.0068 -0.0029 0.0072
C20 0.0647 0.0345 0.0377 0.0090 0.0006 0.0045
C21 0.0515 0.0698 0.0548 0.0278 0.0042 -0.0171
C22 0.0386 0.0376 0.0327 -0.0035 0.0033 0.0088
C23 0.0319 0.0278 0.0353 0.0000 -0.0031 -0.0079
C24 0.0301 0.0310 0.0391 0.0037 -0.0020 -0.0045
C25 0.0332 0.0402 0.0374 0.0067 -0.0023 -0.0081
C26 0.0372 0.0431 0.0428 0.0004 0.0065 -0.0064
C27 0.0345 0.0379 0.0558 0.0035 0.0022 -0.0004
C28 0.0355 0.0323 0.0439 0.0045 -0.0059 -0.0035

loop_
_atom_type_symbol
_atom_type_scat_dispersion_real
_atom_type_scat_dispersion_imag
_atom_type_scat_Cromer_Mann_a1
_atom_type_scat_Cromer_Mann_b1
_atom_type_scat_Cromer_Mann_a2
_atom_type_scat_Cromer_Mann_b2
_atom_type_scat_Cromer_Mann_a3
_atom_type_scat_Cromer_Mann_b3
_atom_type_scat_Cromer_Mann_a4
_atom_type_scat_Cromer_Mann_b4
_atom_type_scat_Cromer_Mann_c
_atom_type_scat_source
C 0.0181 0.0091 2.3100 20.8439 1.0200 10.2075 1.5886 0.5687 0.8650 51.6512 0.2156 'International Tables Vol C 4.2.6.8 and 6.1.1.4'
H 0.0000 0.0000 0.4930 10.5109 0.3229 26.1257 0.1402 3.1424 0.0408 57.7998 0.0030 'International Tables Vol C 4.2.6.8 and 6.1.1.4'
N 0.0311 0.0180 12.2126 0.0057 3.1322 9.8933 2.0125 28.9975 1.1663 0.5826 -11.5290 'International Tables Vol C 4.2.6.8 and 6.1.1.4'
O 0.0492 0.0322 3.0485 13.2771 2.2868 5.7011 1.5463 0.3239 0.8670 32.9089 0.2508 'International Tables Vol C 4.2.6.8 and 6.1.1.4'
S 0.3331 0.5567 6.9053 1.4679 5.2034 22.2151 1.4379 0.2536 1.5863 56.1720 0.8669 'International Tables Vol C 4.2.6.8 and 6.1.1.4'

loop_
_geom_angle_atom_site_label_1
_geom_angle_atom_site_label_2
_geom_angle_atom_site_label_3
_geom_angle
_geom_angle_publ_flag
C2 S1 C23 102.233 yes
S1 C2 C3 118.312 yes
S1 C2 H21 106.4 no
C3 C2 H21 108.4 no
S1 C2 H22 109.0 no
C3 C2 H22 106.5 no
H21 C2 H22 107.9 no
C2 C3 O4 108.492 yes
C2 C3 C5 117.211 yes
O4 C3 C5 108.629 yes
C2 C3 C10 115.846 yes
O4 C3 C10 104.844 yes
C5 C3 C10 100.916 yes
C3 O4 H41 109.5 no
C3 C5 C6 117.352 yes
C3 C5 C7 99.247 yes
C6 C5 C7 112.557 yes
C3 C5 H51 108.8 no
C6 C5 H51 110.3 no
C7 C5 H51 107.7 no
C5 C6 H61 108.8 no
C5 C6 H63 110.0 no
H61 C6 H63 109.8 no
C5 C6 H62 111.8 no
H61 C6 H62 108.4 no
H63 C6 H62 108.1 no
C5 C7 O8 128.205 yes
C5 C7 N9 108.509 yes
O8 C7 N9 123.220 yes
C7 N9 C10 111.738 yes
C7 N9 C17 120.947 yes
C10 N9 C17 111.772 yes
C3 C10 N9 101.753 yes
C3 C10 C11 111.161 yes
N9 C10 C11 113.011 yes
C3 C10 C15 120.421 yes
N9 C10 C15 101.907 yes
C11 C10 C15 108.145 yes
C10 C11 O12 112.886 yes
C10 C11 O14 122.380 yes
O12 C11 O14 124.731 yes
C11 O12 C13 115.846 yes
O12 C13 H131 107.3 no
O12 C13 H132 109.2 no
H131 C13 H132 113.1 no
O12 C13 H133 110.7 no
H131 C13 H133 108.3 no
H132 C13 H133 108.3 no
C10 C15 O16 104.719 yes
C10 C15 C22 119.959 yes
O16 C15 C22 109.447 yes
C10 C15 H151 105.4 no
O16 C15 H151 108.9 no
C22 C15 H151 108.0 no
C15 O16 C17 109.837 yes
N9 C17 O16 103.737 yes
N9 C17 C18 115.221 yes
O16 C17 C18 114.474 yes
N9 C17 H171 107.6 no
O16 C17 H171 109.5 no
C18 C17 H171 106.1 no
C17 C18 C19 112.843 yes
C17 C18 C20 107.528 yes
C19 C18 C20 110.595 yes
C17 C18 C21 106.716 yes
C19 C18 C21 109.634 yes
C20 C18 C21 109.398 yes
C18 C19 H192 109.4 no
C18 C19 H191 109.1 no
H192 C19 H191 108.2 no
C18 C19 H193 112.3 no
H192 C19 H193 107.7 no
H191 C19 H193 110.1 no
C18 C20 H201 109.1 no
C18 C20 H203 109.8 no
H201 C20 H203 108.0 no
C18 C20 H202 113.3 no
H201 C20 H202 109.0 no
H203 C20 H202 107.4 no
C18 C21 H211 111.3 no
C18 C21 H213 109.8 no
H211 C21 H213 108.8 no
C18 C21 H212 113.9 no
H211 C21 H212 106.4 no
H213 C21 H212 106.5 no
C15 C22 H221 109.3 no
C15 C22 H222 107.8 no
H221 C22 H222 108.2 no
C15 C22 H223 111.6 no
H221 C22 H223 108.6 no
H222 C22 H223 111.2 no
S1 C23 C24 122.315 yes
S1 C23 C28 118.206 yes
C24 C23 C28 119.429 yes
C23 C24 C25 119.740 yes
C23 C24 H241 119.6 no
C25 C24 H241 120.7 no
C24 C25 C26 120.702 yes
C24 C25 H251 118.7 no
C26 C25 H251 120.6 no
C25 C26 C27 119.650 yes
C25 C26 H261 118.7 no
C27 C26 H261 121.6 no
C26 C27 C28 120.305 yes
C26 C27 H271 119.1 no
C28 C27 H271 120.6 no
C23 C28 C27 120.173 yes
C23 C28 H281 120.5 no
C27 C28 H281 119.4 no

loop_
_geom_bond_atom_site_label_1
_geom_bond_atom_site_label_2
_geom_bond_distance
_geom_bond_publ_flag
S1 C2 1.818 yes
S1 C23 1.778 yes
C2 C3 1.535 yes
C2 H21 0.973 no
C2 H22 0.952 no
C3 O4 1.422 yes
C3 C5 1.549 yes
C3 C10 1.576 yes
O4 H41 0.826 no
C5 C6 1.525 yes
C5 C7 1.518 yes
C5 H51 0.971 no
C6 H61 0.974 no
C6 H63 0.989 no
C6 H62 0.988 no
C7 O8 1.224 yes
C7 N9 1.365 yes
N9 C10 1.466 yes
N9 C17 1.463 yes
C10 C11 1.532 yes
C10 C15 1.567 yes
C11 O12 1.331 yes
C11 O14 1.209 yes
O12 C13 1.448 yes
C13 H131 0.961 no
C13 H132 0.963 no
C13 H133 0.973 no
C15 O16 1.433 yes
C15 C22 1.516 yes
C15 H151 0.997 no
O16 C17 1.425 yes
C17 C18 1.540 yes
C17 H171 0.963 no
C18 C19 1.525 yes
C18 C20 1.529 yes
C18 C21 1.532 yes
C19 H192 0.992 no
C19 H191 0.981 no
C19 H193 0.982 no
C20 H201 1.006 no
C20 H203 0.981 no
C20 H202 0.976 no
C21 H211 0.964 no
C21 H213 0.966 no
C21 H212 0.980 no
C22 H221 0.992 no
C22 H222 0.984 no
C22 H223 0.983 no
C23 C24 1.394 yes
C23 C28 1.393 yes
C24 C25 1.388 yes
C24 H241 0.978 no
C25 C26 1.383 yes
C25 H251 0.965 no
C26 C27 1.384 yes
C26 H261 0.950 no
C27 C28 1.387 yes
C27 H271 0.976 no
C28 H281 0.968 no

loop_
_geom_hbond_atom_site_label_D
_geom_hbond_site_symmetry_D
_geom_hbond_atom_site_label_H
_geom_hbond_atom_site_label_A
_geom_hbond_site_symmetry_A
_geom_hbond_angle_DHA
_geom_hbond_distance_DH
_geom_hbond_distance_HA
_geom_hbond_distance_DA
_geom_hbond_publ_flag
C25 0_555 H251 O16 3_655 147 0.97 2.41 3.2639(16) yes
O4 0_555 H41 O8 . 178 0.83 1.93 2.7595(16) yes
